data_7042192
loop_
_publ_author_name
'Ohara, Hiroki'
'Ogawa, Tomohiro'
'Yoshida, Masaki'
'Kobayashi, Atsushi'
'Kato, Masako'

_publ_section_title
;
 Reversible luminescent colour changes of mononuclear copper(i) complexes
 based on ligand exchange reactions by N-heteroaromatic vapours.
;
_journal_issue 11
_journal_name_full 'Dalton transactions (Cambridge, England : 2003)'
_journal_page_first 3755
_journal_page_last 3760
_journal_paper_doi 10.1039/c7dt00532f
_journal_volume 46
_journal_year 2017
_chemical_formula_moiety 'C40 H34 Cl Cu N2 P2'
_chemical_formula_sum 'C40 H34 Cl Cu N2 P2'
_chemical_formula_weight 703.67
_space_group_IT_number 2
_symmetry_cell_setting triclinic
_symmetry_Int_Tables_number 2
_symmetry_space_group_name_Hall '-P 1'
_symmetry_space_group_name_H-M 'P -1'
_atom_sites_solution_hydrogens geom
_atom_sites_solution_primary direct
_atom_sites_solution_secondary difmap
_audit_update_record
;
2016-11-27 deposited with the CCDC.
2017-02-21 downloaded from the CCDC.
;
_cell_angle_alpha 78.890(7)
_cell_angle_beta 68.086(6)
_cell_angle_gamma 66.559(6)
_cell_formula_units_Z 2
_cell_length_a 11.4560(14)
_cell_length_b 13.0090(17)
_cell_length_c 13.566(2)
_cell_measurement_reflns_used 5615
_cell_measurement_temperature 200
_cell_measurement_theta_max 27.50
_cell_measurement_theta_min 3.00
_cell_volume 1718.6(4)
_computing_cell_refinement 'CrystalClear-SM Expert 2.0 r16'
_computing_data_collection 'CrystalClear-SM Expert 2.0 r16 (Rigaku, 2013)'
_computing_data_reduction 'CrystalClear-SM Expert 2.0 r16'
_computing_molecular_graphics 'CrystalStructure 4.0'
_computing_publication_material 'CrystalStructure 4.0 (Rigaku, 2010)'
_computing_structure_refinement 'SHELXL97 (Sheldrick, 2008)'
_computing_structure_solution 'SIR2004 (Burla, et al., 2005)'
_diffrn_ambient_temperature 200
_diffrn_detector_area_resol_mean 7.314
_diffrn_measured_fraction_theta_full 0.986
_diffrn_measured_fraction_theta_max 0.986
_diffrn_measurement_device_type 'Rigaku Mercury70'
_diffrn_measurement_method \w
_diffrn_radiation_type 'Mo K\a'
_diffrn_radiation_wavelength 0.71075
_diffrn_reflns_av_R_equivalents 0.0246
_diffrn_reflns_limit_h_max 14
_diffrn_reflns_limit_h_min -14
_diffrn_reflns_limit_k_max 10
_diffrn_reflns_limit_k_min -16
_diffrn_reflns_limit_l_max 17
_diffrn_reflns_limit_l_min -17
_diffrn_reflns_number 13922
_diffrn_reflns_theta_full 27.48
_diffrn_reflns_theta_max 27.48
_diffrn_standards_number 0
_exptl_absorpt_coefficient_mu 0.838
_exptl_absorpt_correction_type none
_exptl_crystal_colour yellow
_exptl_crystal_density_diffrn 1.360
_exptl_crystal_density_method 'not measured'
_exptl_crystal_description block
_exptl_crystal_F_000 728.00
_exptl_crystal_size_max 0.500
_exptl_crystal_size_mid 0.400
_exptl_crystal_size_min 0.300
_refine_diff_density_max 0.430
_refine_diff_density_min -0.520
_refine_ls_extinction_method none
_refine_ls_goodness_of_fit_ref 1.034
_refine_ls_hydrogen_treatment constr
_refine_ls_number_parameters 415
_refine_ls_number_reflns 7770
_refine_ls_number_restraints 0
_refine_ls_R_factor_gt 0.0343
_refine_ls_shift/su_max 0.001
_refine_ls_structure_factor_coef Fsqd
_refine_ls_weighting_details 'w = 1/[\s^2^(Fo^2^)+(0.0460P)^2^+0.5799P] where P=(Fo^2^+2Fc^2^)/3'
_refine_ls_weighting_scheme calc
_refine_ls_wR_factor_ref 0.0895
_reflns_d_resolution_high 0.7701
_reflns_number_gt 7095
_reflns_number_total 7770
_reflns_threshold_expression F^2^>2.0\s(F^2^)
_cod_data_source_file c7dt00532f2.cif
_cod_data_source_block CuClPPh3_pym_3_oh096-a
_cod_depositor_comments 'Adding full bibliography for 7042191--7042192.cif.'
_cod_original_cell_volume 1718.6(5)
_cod_database_code 7042192

loop_
_symmetry_equiv_pos_site_id
_symmetry_equiv_pos_as_xyz
1 +X,+Y,+Z
2 -X,-Y,-Z

loop_
_atom_site_label
_atom_site_type_symbol
_atom_site_fract_x
_atom_site_fract_y
_atom_site_fract_z
_atom_site_U_iso_or_equiv
_atom_site_adp_type
_atom_site_occupancy
_atom_site_symmetry_multiplicity
_atom_site_calc_flag
_atom_site_refinement_flags
Cu1 Cu 0.651646(18) 0.196045(16) 0.208946(16) 0.02384(7) Uani 1.0 2 d .
Cl1 Cl 0.69892(5) 0.18187(4) 0.02685(3) 0.03336(11) Uani 1.0 2 d .
P1 P 0.43126(4) 0.22679(3) 0.29536(3) 0.02207(10) Uani 1.0 2 d .
P2 P 0.75882(4) 0.30901(3) 0.21227(3) 0.02127(9) Uani 1.0 2 d .
N1 N 0.78291(14) 0.03560(12) 0.24567(12) 0.0289(3) Uani 1.0 2 d .
N2 N 0.91046(19) -0.07772(16) 0.35645(16) 0.0510(5) Uani 1.0 2 d .
C1 C 0.36492(17) 0.24294(14) 0.43885(14) 0.0264(4) Uani 1.0 2 d .
C2 C 0.43180(19) 0.16079(17) 0.50191(16) 0.0365(5) Uani 1.0 2 d .
C3 C 0.3864(3) 0.1663(2) 0.61125(17) 0.0450(5) Uani 1.0 2 d .
C4 C 0.2735(3) 0.2547(2) 0.65961(17) 0.0483(6) Uani 1.0 2 d .
C5 C 0.2073(3) 0.3375(2) 0.59867(18) 0.0534(6) Uani 1.0 2 d .
C6 C 0.2517(2) 0.33193(18) 0.48926(16) 0.0417(5) Uani 1.0 2 d .
C7 C 0.37925(16) 0.11469(13) 0.28361(14) 0.0262(4) Uani 1.0 2 d .
C8 C 0.44471(18) 0.05863(14) 0.18928(16) 0.0321(4) Uani 1.0 2 d .
C9 C 0.4080(2) -0.02569(16) 0.17500(19) 0.0416(5) Uani 1.0 2 d .
C10 C 0.3076(3) -0.05577(17) 0.2546(2) 0.0479(6) Uani 1.0 2 d .
C11 C 0.2429(3) -0.00126(18) 0.3484(2) 0.0480(6) Uani 1.0 2 d .
C12 C 0.27831(19) 0.08394(16) 0.36337(17) 0.0364(5) Uani 1.0 2 d .
C13 C 0.31663(16) 0.35304(13) 0.24785(13) 0.0233(4) Uani 1.0 2 d .
C14 C 0.33775(17) 0.45351(14) 0.23794(14) 0.0287(4) Uani 1.0 2 d .
C15 C 0.25270(19) 0.55251(15) 0.20481(15) 0.0326(4) Uani 1.0 2 d .
C16 C 0.1452(2) 0.55308(15) 0.18157(16) 0.0364(5) Uani 1.0 2 d .
C17 C 0.1243(2) 0.45386(17) 0.18969(18) 0.0409(5) Uani 1.0 2 d .
C18 C 0.20963(18) 0.35389(15) 0.22232(16) 0.0332(4) Uani 1.0 2 d .
C19 C 0.77020(17) 0.31597(14) 0.34086(14) 0.0275(4) Uani 1.0 2 d .
C20 C 0.6523(3) 0.3377(3) 0.42717(17) 0.0496(6) Uani 1.0 2 d .
C21 C 0.6518(3) 0.3461(3) 0.52687(19) 0.0706(9) Uani 1.0 2 d .
C22 C 0.7688(4) 0.3305(3) 0.5430(2) 0.0763(10) Uani 1.0 2 d .
C23 C 0.8864(4) 0.3070(4) 0.4592(3) 0.0886(12) Uani 1.0 2 d .
C24 C 0.8873(3) 0.3004(3) 0.35829(19) 0.0598(8) Uani 1.0 2 d .
C25 C 0.93274(16) 0.27263(14) 0.12195(13) 0.0238(4) Uani 1.0 2 d .
C26 C 1.02206(18) 0.16274(15) 0.12724(16) 0.0336(4) Uani 1.0 2 d .
C27 C 1.15328(18) 0.12927(16) 0.05733(17) 0.0375(5) Uani 1.0 2 d .
C28 C 1.19730(18) 0.20537(17) -0.01844(16) 0.0377(5) Uani 1.0 2 d .
C29 C 1.11017(19) 0.31459(17) -0.02436(16) 0.0390(5) Uani 1.0 2 d .
C30 C 0.97844(17) 0.34799(15) 0.04491(15) 0.0306(4) Uani 1.0 2 d .
C31 C 0.67856(15) 0.45493(13) 0.17287(13) 0.0222(3) Uani 1.0 2 d .
C32 C 0.64718(16) 0.54627(14) 0.22972(14) 0.0259(4) Uani 1.0 2 d .
C33 C 0.57670(18) 0.65407(14) 0.19737(15) 0.0304(4) Uani 1.0 2 d .
C34 C 0.53921(18) 0.67166(14) 0.10828(15) 0.0298(4) Uani 1.0 2 d .
C35 C 0.57309(18) 0.58150(15) 0.04936(14) 0.0295(4) Uani 1.0 2 d .
C36 C 0.64087(17) 0.47380(14) 0.08223(14) 0.0272(4) Uani 1.0 2 d .
C37 C 0.8677(2) -0.03235(15) 0.16568(17) 0.0380(5) Uani 1.0 2 d .
C38 C 0.9766(3) -0.12410(17) 0.1778(2) 0.0481(6) Uani 1.0 2 d .
C39 C 0.9936(3) -0.14287(19) 0.2749(3) 0.0546(7) Uani 1.0 2 d .
C40 C 0.80943(19) 0.00859(16) 0.33661(16) 0.0362(5) Uani 1.0 2 d .
H2 H 0.5101 0.0999 0.4691 0.0438 Uiso 1.0 2 calc R
H3 H 0.4328 0.1092 0.6530 0.0540 Uiso 1.0 2 calc R
H4 H 0.2415 0.2584 0.7348 0.0580 Uiso 1.0 2 calc R
H5 H 0.1305 0.3991 0.6320 0.0641 Uiso 1.0 2 calc R
H6 H 0.2046 0.3893 0.4482 0.0501 Uiso 1.0 2 calc R
H8 H 0.5147 0.0781 0.1346 0.0385 Uiso 1.0 2 calc R
H9 H 0.4521 -0.0629 0.1101 0.0499 Uiso 1.0 2 calc R
H10 H 0.2834 -0.1139 0.2447 0.0574 Uiso 1.0 2 calc R
H11 H 0.1738 -0.0218 0.4031 0.0576 Uiso 1.0 2 calc R
H12 H 0.2334 0.1212 0.4283 0.0437 Uiso 1.0 2 calc R
H14 H 0.4114 0.4540 0.2541 0.0345 Uiso 1.0 2 calc R
H15 H 0.2685 0.6203 0.1981 0.0391 Uiso 1.0 2 calc R
H16 H 0.0858 0.6213 0.1601 0.0437 Uiso 1.0 2 calc R
H17 H 0.0510 0.4539 0.1728 0.0491 Uiso 1.0 2 calc R
H18 H 0.1947 0.2860 0.2272 0.0398 Uiso 1.0 2 calc R
H20 H 0.5707 0.3470 0.4174 0.0595 Uiso 1.0 2 calc R
H21 H 0.5697 0.3628 0.5849 0.0847 Uiso 1.0 2 calc R
H22 H 0.7683 0.3360 0.6120 0.0916 Uiso 1.0 2 calc R
H23 H 0.9681 0.2951 0.4702 0.1063 Uiso 1.0 2 calc R
H24 H 0.9696 0.2850 0.3004 0.0718 Uiso 1.0 2 calc R
H26 H 0.9926 0.1101 0.1794 0.0403 Uiso 1.0 2 calc R
H27 H 1.2129 0.0541 0.0615 0.0450 Uiso 1.0 2 calc R
H28 H 1.2872 0.1827 -0.0663 0.0453 Uiso 1.0 2 calc R
H29 H 1.1406 0.3671 -0.0761 0.0468 Uiso 1.0 2 calc R
H30 H 0.9190 0.4230 0.0396 0.0367 Uiso 1.0 2 calc R
H32 H 0.6739 0.5350 0.2906 0.0311 Uiso 1.0 2 calc R
H33 H 0.5543 0.7160 0.2370 0.0364 Uiso 1.0 2 calc R
H34 H 0.4902 0.7454 0.0871 0.0358 Uiso 1.0 2 calc R
H35 H 0.5498 0.5938 -0.0133 0.0354 Uiso 1.0 2 calc R
H36 H 0.6620 0.4121 0.0428 0.0326 Uiso 1.0 2 calc R
H37 H 0.8524 -0.0169 0.0993 0.0455 Uiso 1.0 2 calc R
H38 H 1.0371 -0.1720 0.1212 0.0578 Uiso 1.0 2 calc R
H39 H 1.0682 -0.2054 0.2849 0.0656 Uiso 1.0 2 calc R
H40 H 0.7495 0.0563 0.3935 0.0434 Uiso 1.0 2 calc R

loop_
_atom_site_aniso_label
_atom_site_aniso_U_11
_atom_site_aniso_U_22
_atom_site_aniso_U_33
_atom_site_aniso_U_12
_atom_site_aniso_U_13
_atom_site_aniso_U_23
Cu1 0.02013(11) 0.02233(11) 0.02677(12) -0.00738(8) -0.00494(8) -0.00244(8)
Cl1 0.0365(3) 0.0342(3) 0.0257(3) -0.00957(18) -0.00930(17) -0.00222(17)
P1 0.01923(19) 0.02150(19) 0.0235(2) -0.00725(15) -0.00482(15) -0.00137(15)
P2 0.01924(19) 0.02203(19) 0.0215(2) -0.00839(15) -0.00480(15) -0.00048(15)
N1 0.0253(7) 0.0220(7) 0.0346(9) -0.0066(6) -0.0076(6) 0.0005(6)
N2 0.0449(11) 0.0457(11) 0.0550(12) -0.0059(9) -0.0256(9) 0.0093(9)
C1 0.0257(8) 0.0285(8) 0.0261(9) -0.0131(7) -0.0057(7) -0.0021(7)
C2 0.0334(10) 0.0395(10) 0.0347(11) -0.0131(8) -0.0124(8) 0.0047(8)
C3 0.0531(13) 0.0578(13) 0.0338(11) -0.0300(11) -0.0204(10) 0.0113(10)
C4 0.0643(15) 0.0675(15) 0.0247(10) -0.0390(13) -0.0104(10) -0.0023(10)
C5 0.0568(14) 0.0551(14) 0.0332(12) -0.0123(12) -0.0011(10) -0.0142(10)
C6 0.0413(11) 0.0418(11) 0.0285(10) -0.0052(9) -0.0055(9) -0.0055(8)
C7 0.0245(8) 0.0210(8) 0.0329(10) -0.0078(7) -0.0106(7) 0.0004(7)
C8 0.0313(9) 0.0270(9) 0.0384(11) -0.0097(7) -0.0117(8) -0.0034(8)
C9 0.0433(11) 0.0317(10) 0.0549(14) -0.0116(9) -0.0194(10) -0.0114(9)
C10 0.0503(13) 0.0324(10) 0.0733(17) -0.0218(10) -0.0263(12) -0.0023(10)
C11 0.0464(12) 0.0430(12) 0.0612(15) -0.0301(10) -0.0137(11) 0.0063(11)
C12 0.0339(10) 0.0362(10) 0.0392(11) -0.0186(8) -0.0066(8) 0.0003(8)
C13 0.0215(8) 0.0247(8) 0.0209(8) -0.0077(6) -0.0042(6) -0.0017(6)
C14 0.0263(8) 0.0283(9) 0.0313(10) -0.0098(7) -0.0078(7) -0.0041(7)
C15 0.0369(10) 0.0239(8) 0.0331(10) -0.0092(8) -0.0077(8) -0.0043(7)
C16 0.0375(10) 0.0270(9) 0.0393(11) -0.0019(8) -0.0171(9) -0.0019(8)
C17 0.0380(11) 0.0382(11) 0.0542(13) -0.0097(9) -0.0281(10) -0.0013(9)
C18 0.0319(9) 0.0282(9) 0.0449(12) -0.0124(8) -0.0175(8) -0.0006(8)
C19 0.0296(9) 0.0280(8) 0.0239(9) -0.0107(7) -0.0083(7) 0.0004(7)
C20 0.0394(11) 0.0751(16) 0.0280(11) -0.0207(11) -0.0028(9) -0.0056(10)
C21 0.0716(18) 0.092(2) 0.0248(12) -0.0159(16) -0.0018(12) -0.0091(12)
C22 0.093(3) 0.089(2) 0.0355(14) -0.0041(18) -0.0335(15) -0.0148(14)
C23 0.0681(19) 0.146(4) 0.0591(19) -0.016(2) -0.0399(16) -0.030(2)
C24 0.0386(12) 0.104(3) 0.0386(13) -0.0196(13) -0.0136(10) -0.0195(13)
C25 0.0224(8) 0.0265(8) 0.0221(8) -0.0089(7) -0.0059(6) -0.0032(6)
C26 0.0264(9) 0.0289(9) 0.0400(11) -0.0101(7) -0.0067(8) 0.0020(8)
C27 0.0243(9) 0.0341(10) 0.0466(12) -0.0044(8) -0.0089(8) -0.0046(9)
C28 0.0221(8) 0.0459(11) 0.0372(11) -0.0104(8) -0.0001(8) -0.0082(9)
C29 0.0304(10) 0.0415(11) 0.0369(11) -0.0165(9) -0.0003(8) 0.0022(9)
C30 0.0255(8) 0.0288(9) 0.0311(10) -0.0099(7) -0.0033(7) 0.0004(7)
C31 0.0191(7) 0.0228(8) 0.0220(8) -0.0088(6) -0.0030(6) -0.0006(6)
C32 0.0268(8) 0.0276(8) 0.0240(9) -0.0113(7) -0.0068(7) -0.0027(7)
C33 0.0331(9) 0.0245(8) 0.0330(10) -0.0105(7) -0.0081(8) -0.0057(7)
C34 0.0297(9) 0.0232(8) 0.0342(10) -0.0082(7) -0.0104(8) 0.0007(7)
C35 0.0342(9) 0.0303(9) 0.0262(9) -0.0126(8) -0.0127(7) 0.0015(7)
C36 0.0324(9) 0.0254(8) 0.0243(9) -0.0112(7) -0.0083(7) -0.0030(7)
C37 0.0392(11) 0.0269(9) 0.0386(11) -0.0070(8) -0.0070(9) -0.0042(8)
C38 0.0383(11) 0.0271(10) 0.0563(15) -0.0013(9) -0.0009(10) -0.0052(9)
C39 0.0363(12) 0.0368(11) 0.0724(18) 0.0034(9) -0.0187(12) 0.0029(11)
C40 0.0321(10) 0.0348(10) 0.0345(11) -0.0088(8) -0.0083(8) 0.0017(8)

loop_
_atom_type_symbol
_atom_type_description
_atom_type_scat_dispersion_real
_atom_type_scat_dispersion_imag
_atom_type_scat_source
C C 0.0033 0.0016
;
International Tables for Crystallography
(1992, Vol. C, Tables 4.2.6.8 and 6.1.1.4)
;
H H 0.0000 0.0000
;
International Tables for Crystallography
(1992, Vol. C, Table 6.1.1.4)
;
Cl Cl 0.1484 0.1585
;
International Tables for Crystallography
(1992, Vol. C, Tables 4.2.6.8 and 6.1.1.4)
;
Cu Cu 0.3201 1.2651
;
International Tables for Crystallography
(1992, Vol. C, Tables 4.2.6.8 and 6.1.1.4)
;
N N 0.0061 0.0033
;
International Tables for Crystallography
(1992, Vol. C, Tables 4.2.6.8 and 6.1.1.4)
;
P P 0.1023 0.0942
;
International Tables for Crystallography
(1992, Vol. C, Tables 4.2.6.8 and 6.1.1.4)
;

loop_
_geom_angle_atom_site_label_1
_geom_angle_atom_site_label_2
_geom_angle_atom_site_label_3
_geom_angle
_geom_angle_publ_flag
Cl1 Cu1 P1 109.10(3) yes
Cl1 Cu1 P2 104.24(2) yes
Cl1 Cu1 N1 100.38(5) yes
P1 Cu1 P2 124.602(19) yes
P1 Cu1 N1 114.08(5) yes
P2 Cu1 N1 101.47(6) yes
Cu1 P1 C1 118.81(8) yes
Cu1 P1 C7 113.58(5) yes
Cu1 P1 C13 114.55(6) yes
C1 P1 C7 102.31(9) yes
C1 P1 C13 102.08(8) yes
C7 P1 C13 103.55(10) yes
Cu1 P2 C19 115.62(7) yes
Cu1 P2 C25 114.88(8) yes
Cu1 P2 C31 113.17(8) yes
C19 P2 C25 104.20(9) yes
C19 P2 C31 104.16(9) yes
C25 P2 C31 103.43(8) yes
Cu1 N1 C37 118.27(13) yes
Cu1 N1 C40 123.52(13) yes
C37 N1 C40 116.22(16) yes
C39 N2 C40 115.2(3) yes
P1 C1 C2 117.92(12) yes
P1 C1 C6 124.14(15) yes
C2 C1 C6 117.94(18) yes
C1 C2 C3 121.27(16) yes
C2 C3 C4 119.8(2) yes
C3 C4 C5 119.8(2) yes
C4 C5 C6 120.60(19) yes
C1 C6 C5 120.6(2) yes
P1 C7 C8 117.54(14) yes
P1 C7 C12 123.36(16) yes
C8 C7 C12 119.1(2) yes
C7 C8 C9 120.16(18) yes
C8 C9 C10 120.4(3) yes
C9 C10 C11 119.8(3) yes
C10 C11 C12 120.3(3) yes
C7 C12 C11 120.2(2) yes
P1 C13 C14 117.91(16) yes
P1 C13 C18 123.41(15) yes
C14 C13 C18 118.68(16) yes
C13 C14 C15 120.8(2) yes
C14 C15 C16 120.2(2) yes
C15 C16 C17 119.54(18) yes
C16 C17 C18 120.7(3) yes
C13 C18 C17 120.1(2) yes
P2 C19 C20 117.20(19) yes
P2 C19 C24 124.73(14) yes
C20 C19 C24 118.1(3) yes
C19 C20 C21 120.9(3) yes
C20 C21 C22 120.4(3) yes
C21 C22 C23 119.5(4) yes
C22 C23 C24 120.4(4) yes
C19 C24 C23 120.7(3) yes
P2 C25 C26 118.50(14) yes
P2 C25 C30 123.01(12) yes
C26 C25 C30 118.41(14) yes
C25 C26 C27 120.90(17) yes
C26 C27 C28 119.95(16) yes
C27 C28 C29 119.80(16) yes
C28 C29 C30 120.33(19) yes
C25 C30 C29 120.59(16) yes
P2 C31 C32 124.39(15) yes
P2 C31 C36 116.51(14) yes
C32 C31 C36 119.01(15) yes
C31 C32 C33 120.0(2) yes
C32 C33 C34 120.49(19) yes
C33 C34 C35 119.98(16) yes
C34 C35 C36 119.8(2) yes
C31 C36 C35 120.63(19) yes
N1 C37 C38 121.4(3) yes
C37 C38 C39 116.9(2) yes
N2 C39 C38 123.3(2) yes
N1 C40 N2 126.99(18) yes
C1 C2 H2 119.364 no
C3 C2 H2 119.362 no
C2 C3 H3 120.085 no
C4 C3 H3 120.081 no
C3 C4 H4 120.103 no
C5 C4 H4 120.105 no
C4 C5 H5 119.695 no
C6 C5 H5 119.704 no
C1 C6 H6 119.721 no
C5 C6 H6 119.728 no
C7 C8 H8 119.914 no
C9 C8 H8 119.924 no
C8 C9 H9 119.802 no
C10 C9 H9 119.806 no
C9 C10 H10 120.072 no
C11 C10 H10 120.084 no
C10 C11 H11 119.851 no
C12 C11 H11 119.864 no
C7 C12 H12 119.894 no
C11 C12 H12 119.892 no
C13 C14 H14 119.621 no
C15 C14 H14 119.617 no
C14 C15 H15 119.888 no
C16 C15 H15 119.890 no
C15 C16 H16 120.234 no
C17 C16 H16 120.224 no
C16 C17 H17 119.668 no
C18 C17 H17 119.673 no
C13 C18 H18 119.945 no
C17 C18 H18 119.942 no
C19 C20 H20 119.568 no
C21 C20 H20 119.556 no
C20 C21 H21 119.800 no
C22 C21 H21 119.787 no
C21 C22 H22 120.265 no
C23 C22 H22 120.260 no
C22 C23 H23 119.782 no
C24 C23 H23 119.792 no
C19 C24 H24 119.639 no
C23 C24 H24 119.644 no
C25 C26 H26 119.550 no
C27 C26 H26 119.550 no
C26 C27 H27 120.025 no
C28 C27 H27 120.021 no
C27 C28 H28 120.095 no
C29 C28 H28 120.104 no
C28 C29 H29 119.831 no
C30 C29 H29 119.838 no
C25 C30 H30 119.705 no
C29 C30 H30 119.701 no
C31 C32 H32 119.994 no
C33 C32 H32 119.993 no
C32 C33 H33 119.755 no
C34 C33 H33 119.755 no
C33 C34 H34 120.017 no
C35 C34 H34 120.003 no
C34 C35 H35 120.082 no
C36 C35 H35 120.083 no
C31 C36 H36 119.683 no
C35 C36 H36 119.685 no
N1 C37 H37 119.304 no
C38 C37 H37 119.309 no
C37 C38 H38 121.531 no
C39 C38 H38 121.526 no
N2 C39 H39 118.373 no
C38 C39 H39 118.373 no
N1 C40 H40 116.502 no
N2 C40 H40 116.510 no

loop_
_geom_bond_atom_site_label_1
_geom_bond_atom_site_label_2
_geom_bond_distance
_geom_bond_publ_flag
Cu1 Cl1 2.3510(6) yes
Cu1 P1 2.2531(6) yes
Cu1 P2 2.2741(7) yes
Cu1 N1 2.1277(14) yes
P1 C1 1.8268(19) yes
P1 C7 1.833(3) yes
P1 C13 1.8290(16) yes
P2 C19 1.819(3) yes
P2 C25 1.8292(16) yes
P2 C31 1.8226(16) yes
N1 C37 1.342(3) yes
N1 C40 1.329(3) yes
N2 C39 1.335(3) yes
N2 C40 1.325(3) yes
C1 C2 1.395(3) yes
C1 C6 1.392(3) yes
C2 C3 1.382(3) yes
C3 C4 1.378(3) yes
C4 C5 1.376(4) yes
C5 C6 1.384(4) yes
C7 C8 1.393(3) yes
C7 C12 1.391(3) yes
C8 C9 1.388(4) yes
C9 C10 1.382(4) yes
C10 C11 1.377(4) yes
C11 C12 1.393(4) yes
C13 C14 1.394(3) yes
C13 C18 1.388(4) yes
C14 C15 1.384(3) yes
C15 C16 1.378(4) yes
C16 C17 1.381(4) yes
C17 C18 1.390(3) yes
C19 C20 1.385(3) yes
C19 C24 1.378(4) yes
C20 C21 1.375(4) yes
C21 C22 1.368(6) yes
C22 C23 1.366(4) yes
C23 C24 1.383(5) yes
C25 C26 1.395(3) yes
C25 C30 1.390(3) yes
C26 C27 1.387(3) yes
C27 C28 1.382(3) yes
C28 C29 1.382(3) yes
C29 C30 1.388(3) yes
C31 C32 1.394(3) yes
C31 C36 1.398(3) yes
C32 C33 1.392(3) yes
C33 C34 1.378(4) yes
C34 C35 1.390(3) yes
C35 C36 1.385(3) yes
C37 C38 1.379(3) yes
C38 C39 1.363(5) yes
C2 H2 0.950 no
C3 H3 0.950 no
C4 H4 0.950 no
C5 H5 0.950 no
C6 H6 0.950 no
C8 H8 0.950 no
C9 H9 0.950 no
C10 H10 0.950 no
C11 H11 0.950 no
C12 H12 0.950 no
C14 H14 0.950 no
C15 H15 0.950 no
C16 H16 0.950 no
C17 H17 0.950 no
C18 H18 0.950 no
C20 H20 0.950 no
C21 H21 0.950 no
C22 H22 0.950 no
C23 H23 0.950 no
C24 H24 0.950 no
C26 H26 0.950 no
C27 H27 0.950 no
C28 H28 0.950 no
C29 H29 0.950 no
C30 H30 0.950 no
C32 H32 0.950 no
C33 H33 0.950 no
C34 H34 0.950 no
C35 H35 0.950 no
C36 H36 0.950 no
C37 H37 0.950 no
C38 H38 0.950 no
C39 H39 0.950 no
C40 H40 0.950 no

loop_
_geom_contact_atom_site_label_1
_geom_contact_atom_site_label_2
_geom_contact_distance
_geom_contact_publ_flag
_geom_contact_site_symmetry_2
Cu1 C8 3.594(3) no .
Cl1 C37 3.385(2) no .
N1 C26 3.481(3) no .
N1 C39 2.697(3) no .
N2 C37 2.723(4) no .
C1 C4 2.792(3) no .
C1 C12 3.085(4) no .
C1 C14 3.479(3) no .
C2 C5 2.750(3) no .
C2 C7 3.434(4) no .
C2 C12 3.495(4) no .
C3 C6 2.766(3) no .
C6 C13 3.058(3) no .
C6 C14 3.428(3) no .
C7 C10 2.787(4) no .
C7 C18 3.090(3) no .
C8 C11 2.770(3) no .
C9 C12 2.767(4) no .
C12 C18 3.598(3) no .
C13 C16 2.791(3) no .
C14 C17 2.755(4) no .
C14 C36 3.410(3) no .
C15 C18 2.769(4) no .
C19 C22 2.779(4) no .
C19 C26 3.479(3) no .
C19 C32 3.118(3) no .
C20 C23 2.737(5) no .
C20 C31 3.447(3) no .
C20 C32 3.425(3) no .
C21 C24 2.740(4) no .
C24 C25 3.120(4) no .
C24 C26 3.430(4) no .
C25 C28 2.793(3) no .
C25 C36 3.487(3) no .
C26 C29 2.761(3) no .
C26 C37 3.495(4) no .
C27 C30 2.769(3) no .
C30 C31 3.070(2) no .
C30 C36 3.422(3) no .
C31 C34 2.789(3) no .
C32 C35 2.779(3) no .
C33 C36 2.768(3) no .
C38 C40 2.648(3) no .
Cl1 C34 3.562(3) no 2_665
C9 C27 3.561(4) no 1_455
C16 C36 3.491(3) no 2_665
C27 C9 3.561(4) no 1_655
C34 Cl1 3.562(3) no 2_665
C36 C16 3.491(3) no 2_665

loop_
_geom_torsion_atom_site_label_1
_geom_torsion_atom_site_label_2
_geom_torsion_atom_site_label_3
_geom_torsion_atom_site_label_4
_geom_torsion
_geom_torsion_publ_flag
Cl1 Cu1 P1 C1 -179.36(2) no
Cl1 Cu1 P1 C7 60.27(3) no
Cl1 Cu1 P1 C13 -58.44(3) no
Cl1 Cu1 P2 C19 -168.586(18) no
Cl1 Cu1 P2 C25 -47.10(3) no
Cl1 Cu1 P2 C31 71.39(3) no
Cl1 Cu1 N1 C37 5.45(13) no
Cl1 Cu1 N1 C40 168.79(11) no
P1 Cu1 P2 C19 65.60(3) no
P1 Cu1 P2 C25 -172.910(19) no
P1 Cu1 P2 C31 -54.42(3) no
P2 Cu1 P1 C1 -55.64(3) no
P2 Cu1 P1 C7 -176.012(19) no
P2 Cu1 P1 C13 65.27(4) no
P1 Cu1 N1 C37 121.95(11) no
P1 Cu1 N1 C40 -74.71(14) no
N1 Cu1 P1 C1 69.32(7) no
N1 Cu1 P1 C7 -51.05(7) no
N1 Cu1 P1 C13 -169.76(6) no
P2 Cu1 N1 C37 -101.54(12) no
P2 Cu1 N1 C40 61.79(12) no
N1 Cu1 P2 C19 -64.63(5) no
N1 Cu1 P2 C25 56.86(5) no
N1 Cu1 P2 C31 175.34(5) no
Cu1 P1 C1 C2 -51.37(17) no
Cu1 P1 C1 C6 128.74(15) no
Cu1 P1 C7 C8 -32.81(14) no
Cu1 P1 C7 C12 147.51(10) no
Cu1 P1 C13 C14 -50.29(12) no
Cu1 P1 C13 C18 130.34(10) no
C1 P1 C7 C8 -162.12(12) no
C1 P1 C7 C12 18.20(15) no
C7 P1 C1 C2 74.60(16) no
C7 P1 C1 C6 -105.30(17) no
C1 P1 C13 C14 79.47(12) no
C1 P1 C13 C18 -99.90(14) no
C13 P1 C1 C2 -178.43(15) no
C13 P1 C1 C6 1.7(2) no
C7 P1 C13 C14 -174.52(10) no
C7 P1 C13 C18 6.11(13) no
C13 P1 C7 C8 92.05(12) no
C13 P1 C7 C12 -87.63(14) no
Cu1 P2 C19 C20 -50.24(13) no
Cu1 P2 C19 C24 129.26(12) no
Cu1 P2 C25 C26 -53.06(17) no
Cu1 P2 C25 C30 123.84(15) no
Cu1 P2 C31 C32 131.13(12) no
Cu1 P2 C31 C36 -45.51(11) no
C19 P2 C25 C26 74.46(17) no
C19 P2 C25 C30 -108.65(16) no
C25 P2 C19 C20 -177.30(12) no
C25 P2 C19 C24 2.20(16) no
C19 P2 C31 C32 4.75(15) no
C19 P2 C31 C36 -171.89(11) no
C31 P2 C19 C20 74.58(14) no
C31 P2 C19 C24 -105.92(14) no
C25 P2 C31 C32 -103.93(13) no
C25 P2 C31 C36 79.43(13) no
C31 P2 C25 C26 -176.89(15) no
C31 P2 C25 C30 0.01(19) no
Cu1 N1 C37 C38 163.91(14) no
Cu1 N1 C40 N2 -163.44(16) no
C37 N1 C40 N2 0.2(4) no
C40 N1 C37 C38 -0.6(3) no
C39 N2 C40 N1 0.4(4) no
C40 N2 C39 C38 -0.7(4) no
P1 C1 C2 C3 -178.95(16) no
P1 C1 C6 C5 179.49(16) no
C2 C1 C6 C5 -0.4(4) no
C6 C1 C2 C3 1.0(4) no
C1 C2 C3 C4 -0.5(5) no
C2 C3 C4 C5 -0.6(5) no
C3 C4 C5 C6 1.1(5) no
C4 C5 C6 C1 -0.6(5) no
P1 C7 C8 C9 -178.84(12) no
P1 C7 C12 C11 179.21(12) no
C8 C7 C12 C11 -0.5(3) no
C12 C7 C8 C9 0.9(3) no
C7 C8 C9 C10 -0.9(3) no
C8 C9 C10 C11 0.5(4) no
C9 C10 C11 C12 -0.1(4) no
C10 C11 C12 C7 0.1(4) no
P1 C13 C14 C15 -178.48(10) no
P1 C13 C18 C17 178.09(11) no
C14 C13 C18 C17 -1.3(3) no
C18 C13 C14 C15 0.9(3) no
C13 C14 C15 C16 0.3(3) no
C14 C15 C16 C17 -1.2(3) no
C15 C16 C17 C18 0.8(3) no
C16 C17 C18 C13 0.4(3) no
P2 C19 C20 C21 -178.97(16) no
P2 C19 C24 C23 -179.84(17) no
C20 C19 C24 C23 -0.3(4) no
C24 C19 C20 C21 1.5(4) no
C19 C20 C21 C22 -1.5(5) no
C20 C21 C22 C23 0.3(5) no
C21 C22 C23 C24 0.8(6) no
C22 C23 C24 C19 -0.8(6) no
P2 C25 C26 C27 176.97(16) no
P2 C25 C30 C29 -177.41(15) no
C26 C25 C30 C29 -0.5(4) no
C30 C25 C26 C27 -0.1(4) no
C25 C26 C27 C28 0.4(4) no
C26 C27 C28 C29 -0.1(4) no
C27 C28 C29 C30 -0.5(4) no
C28 C29 C30 C25 0.8(4) no
P2 C31 C32 C33 -175.16(11) no
P2 C31 C36 C35 176.68(11) no
C32 C31 C36 C35 -0.1(3) no
C36 C31 C32 C33 1.4(3) no
C31 C32 C33 C34 -1.0(3) no
C32 C33 C34 C35 -0.7(3) no
C33 C34 C35 C36 2.0(3) no
C34 C35 C36 C31 -1.5(3) no
N1 C37 C38 C39 0.4(4) no
C37 C38 C39 N2 0.3(4) no
